data_1537215
loop_
_publ_author_name
'Gacemi, A.'
'Benbertal, D.'
'Mosset, A.'
'Bagieu-Beucher, M.'
'Lecchi, A.'

_publ_section_title
;
 Two mercury chloro thiocyanate complexes: N H4(Hg Cl2(S C N)) and N H4(Hg
 Cl(S C N)2)
;
_journal_name_full 'Zeitschrift fuer Anorganische und Allgemeine Chemie'
_journal_page_first 2516
_journal_page_last 2520
_journal_volume 629
_journal_year 2003
_chemical_formula_sum 'C H4 Cl2 Hg N2 S'
_chemical_name_systematic '(N H4) (Hg Cl2 (S C N))'
_space_group_IT_number 4
_symmetry_space_group_name_Hall 'P 2yb'
_symmetry_space_group_name_H-M 'P 1 21 1'
_cell_angle_alpha 90
_cell_angle_beta 92.827
_cell_angle_gamma 90
_cell_formula_units_Z 2
_cell_length_a 9.2968
_cell_length_b 4.1706
_cell_length_c 9.1984
_cell_volume 356.218
_citation_journal_id_ASTM ZAACAB
_cod_data_source_file Gacemi_ZAACAB_2003_477.cif
_cod_data_source_block C1H4Cl2Hg1N2S1
_cod_original_cell_volume 356.2177
_cod_original_formula_sum 'C1 H4 Cl2 Hg1 N2 S1'
_cod_database_code 1537215

loop_
_symmetry_equiv_pos_as_xyz
x,y,z
-x,y+1/2,-z

loop_
_atom_site_label
_atom_site_type_symbol
_atom_site_fract_x
_atom_site_fract_y
_atom_site_fract_z
_atom_site_occupancy
_atom_site_U_iso_or_equiv
N2 N-2 0.2607 0.228 0.9024 1 0.0
Hg1 Hg+1 0.87985 0.732 0.6662 1 0.0
Cl1 Cl-1 1.1317 0.73 0.6379 1 0.0
C1 C+4 0.5532 0.706 0.7266 1 0.0
N1 N-3 0.4882 0.71 0.826 1 0.0
Cl2 Cl-1 0.8794 0.228 0.8658 1 0.0
S1 S-2 0.64 0.756 0.5732 1 0.0
